data_7117280
loop_
_publ_author_name
'Weiwei Luo'
'Jiannan Zhao'
'Jie Ji'
'Lili Lin'
'Xiaohua Liu'
'Hongjiang Mei'
'Xiaoming Feng'

_publ_section_title
;
 A catalytic asymmetric carbonyl-ene reaction of beta,gamma-unsaturated
 alpha-ketoesters with 5-methyleneoxazolines
;
_journal_name_full Chem.Commun.
_journal_page_first 10042
_journal_paper_doi 10.1039/C5cc02748A
_journal_volume 51
_journal_year 2015
_chemical_absolute_configuration rmad
_chemical_formula_moiety 'C22 H19 N O4'
_chemical_formula_sum 'C22 H19 N O4'
_chemical_formula_weight 361.38
_chemical_name_systematic '(R)-ethyl 2-hydroxy-4-phenyl-2-((2-phenyloxazol-5-yl)methyl)but-3-ynoate'
_space_group_crystal_system orthorhombic
_space_group_IT_number 19
_space_group_name_Hall 'P 2ac 2ab'
_space_group_name_H-M_alt 'P 21 21 21'
_symmetry_space_group_name_Hall 'P 2ac 2ab'
_symmetry_space_group_name_H-M 'P 21 21 21'
_atom_sites_solution_hydrogens geom
_atom_sites_solution_primary direct
_audit_creation_date 2015-01-12
_audit_creation_method
;
Olex2 1.2
(compiled 2014.05.21 svn.r2940 for OlexSys, GUI svn.r4846)
;
_audit_update_record
;
2015-02-03 deposited with the CCDC.
2015-05-14 downloaded from the CCDC.
;
_cell_angle_alpha 90
_cell_angle_beta 90
_cell_angle_gamma 90
_cell_formula_units_Z 4
_cell_length_a 9.8442(3)
_cell_length_b 12.3537(3)
_cell_length_c 16.5313(6)
_cell_measurement_reflns_used 5527
_cell_measurement_temperature 293
_cell_measurement_theta_max 72.6310
_cell_measurement_theta_min 4.4820
_cell_volume 2010.41(11)
_computing_cell_refinement
;
CrysAlisPro, Agilent Technologies,
Version 1.171.37.33 (release 27-03-2014 CrysAlis171 .NET)
(compiled Mar 27 2014,17:12:48)
;
_computing_data_collection
;
CrysAlisPro, Agilent Technologies,
Version 1.171.37.33 (release 27-03-2014 CrysAlis171 .NET)
(compiled Mar 27 2014,17:12:48)
;
_computing_data_reduction
;
CrysAlisPro, Agilent Technologies,
Version 1.171.37.33 (release 27-03-2014 CrysAlis171 .NET)
(compiled Mar 27 2014,17:12:48)
;
_computing_molecular_graphics 'Olex2 (Dolomanov et al., 2009)'
_computing_publication_material 'Olex2 (Dolomanov et al., 2009)'
_computing_structure_refinement 'ShelXL (Sheldrick, 2008)'
_computing_structure_solution 'ShelXT (Sheldrick, 2008)'
_diffrn_ambient_temperature 293
_diffrn_detector 'CCD plate'
_diffrn_detector_area_resol_mean 15.9595
_diffrn_detector_type EosS2
_diffrn_measured_fraction_theta_full 1.000
_diffrn_measured_fraction_theta_max 0.990
_diffrn_measurement_details
;
  1 omega   20.00  104.00   1.0000    1.0000
omega____ theta____ kappa____ phi______ frames
    -       36.4171   57.0000 -120.0000 84

  2 omega  -33.00   55.00   1.0000    1.0000
omega____ theta____ kappa____ phi______ frames
    -       36.4171  -38.0000   30.0000 88

  3 omega   20.00  104.00   1.0000    1.0000
omega____ theta____ kappa____ phi______ frames
    -       36.4171   57.0000  -90.0000 84

  4 omega   32.00   97.00   1.0000    1.0000
omega____ theta____ kappa____ phi______ frames
    -       36.4171 -139.0000  -87.0000 65

  5 omega  -31.00   63.00   1.0000    1.0000
omega____ theta____ kappa____ phi______ frames
    -       36.4171  -77.0000  120.0000 94

  6 omega  -31.00   63.00   1.0000    1.0000
omega____ theta____ kappa____ phi______ frames
    -       36.4171  -77.0000 -120.0000 94

  7 omega   39.00  109.00   1.0000   22.0000
omega____ theta____ kappa____ phi______ frames
    -      108.0000  -94.0000 -150.0000 70

  8 omega   38.00   91.00   1.0000   22.0000
omega____ theta____ kappa____ phi______ frames
    -      108.0000  -30.0000  -60.0000 53

  9 omega   38.00   91.00   1.0000   22.0000
omega____ theta____ kappa____ phi______ frames
    -      108.0000  -30.0000  150.0000 53

 10 omega   38.00   91.00   1.0000   22.0000
omega____ theta____ kappa____ phi______ frames
    -      108.0000  -30.0000  -30.0000 53

 11 omega   38.00   91.00   1.0000   22.0000
omega____ theta____ kappa____ phi______ frames
    -      108.0000  -30.0000 -180.0000 53

 12 omega   40.00   98.00   1.0000   22.0000
omega____ theta____ kappa____ phi______ frames
    -      108.0000  -45.0000 -120.0000 58

 13 omega   38.00   91.00   1.0000   22.0000
omega____ theta____ kappa____ phi______ frames
    -      108.0000  -30.0000   90.0000 53

 14 omega   39.00  109.00   1.0000   22.0000
omega____ theta____ kappa____ phi______ frames
    -      108.0000  -94.0000  -90.0000 70

 15 omega   87.00  178.00   1.0000   22.0000
omega____ theta____ kappa____ phi______ frames
    -      108.0000   30.0000   90.0000 91

 16 omega   20.00  104.00   1.0000    1.0000
omega____ theta____ kappa____ phi______ frames
    -       36.4171   57.0000    0.0000 84

 17 omega   20.00   92.00   1.0000    1.0000
omega____ theta____ kappa____ phi______ frames
    -       36.4171   57.0000  150.0000 72

 18 omega    2.00   29.00   1.0000    1.0000
omega____ theta____ kappa____ phi______ frames
    -       36.4171   91.0000   99.8498 27
;
_diffrn_measurement_device 'four-circle diffractometer'
_diffrn_measurement_device_type 'New Gemini, Dual, Cu at zero, EosS2'
_diffrn_measurement_method '\w scans'
_diffrn_orient_matrix_UB_11 0.0838989000
_diffrn_orient_matrix_UB_12 0.1031717000
_diffrn_orient_matrix_UB_13 -0.0155487000
_diffrn_orient_matrix_UB_21 -0.1320788000
_diffrn_orient_matrix_UB_22 0.0661540000
_diffrn_orient_matrix_UB_23 -0.0079485000
_diffrn_orient_matrix_UB_31 0.0027699000
_diffrn_orient_matrix_UB_32 0.0232250000
_diffrn_orient_matrix_UB_33 0.0915101000
_diffrn_radiation_monochromator graphite
_diffrn_radiation_probe x-ray
_diffrn_radiation_type CuK\a
_diffrn_radiation_wavelength 1.54184
_diffrn_reflns_av_R_equivalents 0.0360
_diffrn_reflns_av_unetI/netI 0.0247
_diffrn_reflns_laue_measured_fraction_full 1.000
_diffrn_reflns_laue_measured_fraction_max 0.990
_diffrn_reflns_limit_h_max 12
_diffrn_reflns_limit_h_min -11
_diffrn_reflns_limit_k_max 15
_diffrn_reflns_limit_k_min -15
_diffrn_reflns_limit_l_max 20
_diffrn_reflns_limit_l_min -12
_diffrn_reflns_number 11269
_diffrn_reflns_point_group_measured_fraction_full 0.998
_diffrn_reflns_point_group_measured_fraction_max 0.977
_diffrn_reflns_theta_full 67.684
_diffrn_reflns_theta_max 72.926
_diffrn_reflns_theta_min 4.468
_diffrn_source 'Enhance (Cu) X-ray Source'
_exptl_absorpt_coefficient_mu 0.672
_exptl_absorpt_correction_T_max 1.00000
_exptl_absorpt_correction_T_min 0.43559
_exptl_absorpt_correction_type multi-scan
_exptl_absorpt_process_details
;
CrysAlisPro, Agilent Technologies,
Version 1.171.37.33 (release 27-03-2014 CrysAlis171 .NET)
(compiled Mar 27 2014,17:12:48)
Empirical absorption correction using spherical harmonics,
 implemented in SCALE3 ABSPACK scaling algorithm.
;
_exptl_crystal_colour 'clear light colourless'
_exptl_crystal_colour_lustre clear
_exptl_crystal_colour_modifier light
_exptl_crystal_colour_primary colourless
_exptl_crystal_density_diffrn 1.194
_exptl_crystal_F_000 760
_exptl_crystal_recrystallization_method 'Re-crystallisation from solvent: ethyl acetate/petroleum ether'
_exptl_crystal_size_max 0.5
_exptl_crystal_size_mid 0.4
_exptl_crystal_size_min 0.3
_refine_diff_density_max 0.234
_refine_diff_density_min -0.283
_refine_diff_density_rms 0.057
_refine_ls_abs_structure_details
;
 Flack x determined using 1405 quotients [(I+)-(I-)]/[(I+)+(I-)]
 (Parsons, Flack and Wagner, Acta Cryst. B69 (2013) 249-259).
;
_refine_ls_abs_structure_Flack -0.01(10)
_refine_ls_extinction_coef .
_refine_ls_extinction_method none
_refine_ls_goodness_of_fit_ref 1.038
_refine_ls_hydrogen_treatment constr
_refine_ls_matrix_type full
_refine_ls_number_parameters 246
_refine_ls_number_reflns 3917
_refine_ls_number_restraints 1
_refine_ls_restrained_S_all 1.039
_refine_ls_R_factor_all 0.0560
_refine_ls_R_factor_gt 0.0527
_refine_ls_shift/su_max 0.000
_refine_ls_shift/su_mean 0.000
_refine_ls_structure_factor_coef Fsqd
_refine_ls_weighting_details 'w=1/[\s^2^(Fo^2^)+(0.1100P)^2^+0.0260P] where P=(Fo^2^+2Fc^2^)/3'
_refine_ls_weighting_scheme calc
_refine_ls_wR_factor_gt 0.1417
_refine_ls_wR_factor_ref 0.1465
_reflns_Friedel_coverage 0.730
_reflns_friedel_fraction_full 0.996
_reflns_friedel_fraction_max 0.959
_reflns_number_gt 3559
_reflns_number_total 3917
_reflns_threshold_expression 'I > 2\s(I)'
_cod_data_source_file c5cc02748a2.cif
_cod_data_source_block fxm-vick-18f
_cod_database_code 7117280
_shelx_space_group_comment
;
The symmetry employed for this shelxl refinement is uniquely defined
by the following loop, which should always be used as a source of
symmetry information in preference to the above space-group names.
They are only intended as comments.
;
_reflns_odcompleteness_completeness 99.86
_reflns_odcompleteness_iscentric 1
_reflns_odcompleteness_theta 66.97
_olex2_refinement_description
;
1. Others
 Fixed Uiso: H001(0.105) H006(0.079) H00A(0.082) H00B(0.082) H00G(0.088)
 H00H(0.095) H00I(0.098) H00J(0.096) H00K(0.107) H00L(0.104) H00M(0.123)
 H00N(0.146) H00C(0.132) H00D(0.132) H00P(0.161) H00Q(0.194) H00E(0.3)
 H00F(0.3) H00O(0.3)
 Fixed X: H001(0.3857) H006(0.4136) H00A(0.4513) H00B(0.3291) H00G(0.191)
 H00H(0.0647) H00I(0.0457) H00J(-0.0927) H00K(-0.0809) H00L(0.875) H00M(1.1038)
 H00N(1.2149) H00C(0.7198) H00D(0.7939) H00P(0.8753) H00Q(1.1023) H00E(0.6603)
 H00F(0.8181) H00O(0.7245)
 Fixed Y: H001(0.5287) H006(0.8927) H00A(0.7008) H00B(0.7323) H00G(0.4303)
 H00H(0.3255) H00I(0.3114) H00J(0.2018) H00K(0.2073) H00L(0.9597) H00M(0.9411)
 H00N(0.7834) H00C(0.4017) H00D(0.5146) H00P(0.6611) H00Q(0.6445) H00E(0.436)
 H00F(0.4493) H00O(0.5519)
 Fixed Z: H001(0.7205) H006(0.692) H00A(0.5311) H00B(0.5872) H00G(0.381)
 H00H(0.5967) H00I(0.3193) H00J(0.3948) H00K(0.5331) H00L(0.7471) H00M(0.7773)
 H00N(0.7499) H00C(0.5332) H00D(0.5387) H00P(0.6554) H00Q(0.688) H00E(0.4021)
 H00F(0.4102) H00O(0.4072)
;
_shelx_shelxl_version_number 2014/7
_olex2_submission_special_instructions 'No special instructions were received'

loop_
_space_group_symop_operation_xyz
'x, y, z'
'-x+1/2, -y, z+1/2'
'-x, y+1/2, -z+1/2'
'x+1/2, -y+1/2, -z'

loop_
_atom_site_label
_atom_site_type_symbol
_atom_site_fract_x
_atom_site_fract_y
_atom_site_fract_z
_atom_site_U_iso_or_equiv
_atom_site_adp_type
_atom_site_occupancy
_atom_site_site_symmetry_order
_atom_site_calc_flag
_atom_site_refinement_flags_posn
_atom_site_refinement_flags_adp
_atom_site_refinement_flags_occupancy
_atom_site_disorder_assembly
_atom_site_disorder_group
O001 O 0.3751(2) 0.58830(14) 0.69952(12) 0.0697(5) Uani 1 1 d . . . . .
H001 H 0.3857 0.5287 0.7205 0.105 Uiso 1 1 calc GR . . . .
O002 O 0.6472(2) 0.74547(14) 0.63581(13) 0.0700(5) Uani 1 1 d . . . . .
O003 O 0.6165(2) 0.4924(2) 0.66451(17) 0.0876(6) Uani 1 1 d . . . . .
O004 O 0.5909(2) 0.5276(2) 0.53332(16) 0.0866(6) Uani 1 1 d . . . . .
N005 N 0.6198(2) 0.88827(17) 0.71447(15) 0.0663(5) Uani 1 1 d . . . . .
C006 C 0.4957(3) 0.85776(19) 0.68222(18) 0.0657(6) Uani 1 1 d . . . . .
H006 H 0.4136 0.8927 0.6920 0.079 Uiso 1 1 calc R . . . .
C007 C 0.1431(3) 0.39220(19) 0.49564(16) 0.0608(5) Uani 1 1 d . . . . .
C008 C 0.7054(3) 0.81914(18) 0.68532(18) 0.0649(6) Uani 1 1 d . . . . .
C009 C 0.4198(3) 0.7015(2) 0.58670(18) 0.0684(6) Uani 1 1 d . . . . .
H00A H 0.4513 0.7008 0.5311 0.082 Uiso 1 1 calc R . . . .
H00B H 0.3291 0.7323 0.5872 0.082 Uiso 1 1 calc R . . . .
C00A C 0.2351(3) 0.4642(2) 0.53556(18) 0.0662(6) Uani 1 1 d . . . . .
C00B C 0.3145(3) 0.52060(19) 0.57073(18) 0.0670(6) Uani 1 1 d . . . . .
C00C C 0.5533(3) 0.52820(19) 0.60987(19) 0.0680(6) Uani 1 1 d . . . . .
C00D C 0.4129(3) 0.58330(18) 0.61846(17) 0.0629(6) Uani 1 1 d . . . . .
C00E C 0.5110(3) 0.77127(17) 0.63537(17) 0.0640(6) Uani 1 1 d . . . . .
C00F C 0.8513(3) 0.8101(2) 0.7008(2) 0.0745(7) Uani 1 1 d . . . . .
C00G C 0.1360(3) 0.3858(2) 0.41237(18) 0.0731(6) Uani 1 1 d . . . . .
H00G H 0.1910 0.4303 0.3810 0.088 Uiso 1 1 calc R . . . .
C00H C 0.0610(4) 0.3236(3) 0.54053(19) 0.0794(8) Uani 1 1 d . . . . .
H00H H 0.0647 0.3255 0.5967 0.095 Uiso 1 1 calc R . . . .
C00I C 0.0490(4) 0.3147(3) 0.3754(2) 0.0814(8) Uani 1 1 d . . . . .
H00I H 0.0457 0.3114 0.3193 0.098 Uiso 1 1 calc R . . . .
C00J C -0.0327(4) 0.2490(3) 0.4202(2) 0.0803(8) Uani 1 1 d . . . . .
H00J H -0.0927 0.2018 0.3948 0.096 Uiso 1 1 calc R . . . .
C00K C -0.0261(4) 0.2529(3) 0.5024(2) 0.0890(9) Uani 1 1 d . . . . .
H00K H -0.0809 0.2073 0.5331 0.107 Uiso 1 1 calc R . . . .
C00L C 0.9199(4) 0.8952(4) 0.7357(2) 0.0863(9) Uani 1 1 d . . . . .
H00L H 0.8750 0.9597 0.7471 0.104 Uiso 1 1 calc R . . . .
C00M C 1.0571(4) 0.8839(5) 0.7535(2) 0.1026(12) Uani 1 1 d . . . . .
H00M H 1.1038 0.9411 0.7773 0.123 Uiso 1 1 calc R . . . .
C00N C 1.1236(4) 0.7907(5) 0.7367(4) 0.1217(17) Uani 1 1 d . . . . .
H00N H 1.2149 0.7834 0.7499 0.146 Uiso 1 1 calc R . . . .
C00O C 0.7191(4) 0.4759(4) 0.5138(3) 0.1099(13) Uani 1 1 d . U . . .
H00C H 0.7198 0.4017 0.5332 0.132 Uiso 1 1 calc R . . . .
H00D H 0.7939 0.5146 0.5387 0.132 Uiso 1 1 calc R . . . .
C00P C 0.9200(4) 0.7175(4) 0.6813(5) 0.134(2) Uani 1 1 d . . . . .
H00P H 0.8753 0.6611 0.6554 0.161 Uiso 1 1 calc R . . . .
C00Q C 1.0563(5) 0.7081(5) 0.7003(6) 0.162(3) Uani 1 1 d . . . . .
H00Q H 1.1023 0.6445 0.6880 0.194 Uiso 1 1 calc R . . . .
C00R C 0.7315(9) 0.4785(7) 0.4258(6) 0.200(5) Uani 1 1 d . U . . .
H00E H 0.6603 0.4360 0.4021 0.300 Uiso 1 1 calc GR . . . .
H00F H 0.8181 0.4493 0.4102 0.300 Uiso 1 1 calc GR . . . .
H00O H 0.7245 0.5519 0.4072 0.300 Uiso 1 1 calc GR . . . .

loop_
_atom_site_aniso_label
_atom_site_aniso_U_11
_atom_site_aniso_U_22
_atom_site_aniso_U_33
_atom_site_aniso_U_23
_atom_site_aniso_U_13
_atom_site_aniso_U_12
O001 0.0723(11) 0.0503(8) 0.0866(12) -0.0033(7) -0.0012(9) 0.0046(8)
O002 0.0586(9) 0.0482(8) 0.1032(13) -0.0062(8) 0.0001(9) 0.0009(7)
O003 0.0676(11) 0.0761(12) 0.1192(16) 0.0151(11) -0.0069(11) 0.0123(9)
O004 0.0712(12) 0.0815(13) 0.1070(16) -0.0024(11) 0.0118(11) 0.0151(10)
N005 0.0603(11) 0.0496(9) 0.0890(13) -0.0016(9) -0.0026(9) -0.0008(9)
C006 0.0559(12) 0.0491(10) 0.0920(16) 0.0026(10) -0.0025(11) 0.0033(9)
C007 0.0561(11) 0.0492(10) 0.0772(13) -0.0055(9) 0.0005(10) 0.0036(9)
C008 0.0592(13) 0.0468(10) 0.0888(16) 0.0054(10) -0.0015(11) -0.0028(9)
C009 0.0660(14) 0.0492(11) 0.0901(16) 0.0025(10) -0.0114(12) 0.0009(10)
C00A 0.0599(12) 0.0505(10) 0.0883(15) -0.0061(10) -0.0010(11) 0.0028(10)
C00B 0.0583(13) 0.0509(11) 0.0919(17) -0.0051(11) -0.0029(11) 0.0041(10)
C00C 0.0589(13) 0.0481(10) 0.0970(18) -0.0032(11) -0.0019(12) 0.0004(10)
C00D 0.0564(12) 0.0460(10) 0.0863(15) -0.0042(10) -0.0024(11) 0.0025(9)
C00E 0.0578(12) 0.0451(10) 0.0893(16) 0.0070(9) -0.0044(11) 0.0008(9)
C00F 0.0555(13) 0.0683(14) 0.0999(19) 0.0141(14) 0.0006(12) -0.0016(11)
C00G 0.0743(15) 0.0670(14) 0.0780(15) 0.0055(12) 0.0048(12) -0.0052(13)
C00H 0.0813(17) 0.0865(18) 0.0702(14) -0.0048(13) 0.0045(13) -0.0194(15)
C00I 0.095(2) 0.0772(16) 0.0719(15) -0.0080(14) -0.0088(14) -0.0042(15)
C00J 0.0828(19) 0.0652(14) 0.0931(19) -0.0128(13) -0.0094(15) -0.0142(14)
C00K 0.089(2) 0.0813(17) 0.096(2) 0.0033(15) 0.0060(16) -0.0309(17)
C00L 0.0641(15) 0.104(2) 0.0905(19) -0.0075(17) -0.0030(14) -0.0076(16)
C00M 0.0682(18) 0.145(4) 0.094(2) 0.000(2) -0.0050(15) -0.022(2)
C00N 0.0510(15) 0.156(4) 0.158(4) 0.045(3) 0.0007(19) 0.003(2)
C00O 0.079(2) 0.092(2) 0.158(4) 0.002(2) 0.037(2) 0.0142(19)
C00P 0.0655(19) 0.074(2) 0.262(7) -0.004(3) -0.012(3) 0.0092(17)
C00Q 0.061(2) 0.098(3) 0.327(10) 0.033(5) 0.002(3) 0.018(2)
C00R 0.197(7) 0.177(6) 0.226(7) 0.092(6) 0.139(7) 0.092(6)

loop_
_atom_type_symbol
_atom_type_description
_atom_type_scat_dispersion_real
_atom_type_scat_dispersion_imag
_atom_type_scat_source
C C 0.0181 0.0091 'International Tables Vol C Tables 4.2.6.8 and 6.1.1.4'
H H 0.0000 0.0000 'International Tables Vol C Tables 4.2.6.8 and 6.1.1.4'
N N 0.0311 0.0180 'International Tables Vol C Tables 4.2.6.8 and 6.1.1.4'
O O 0.0492 0.0322 'International Tables Vol C Tables 4.2.6.8 and 6.1.1.4'

loop_
_geom_angle_atom_site_label_1
_geom_angle_atom_site_label_2
_geom_angle_atom_site_label_3
_geom_angle
_geom_angle_site_symmetry_1
_geom_angle_site_symmetry_3
C00D O001 H001 109.5 . .
C008 O002 C00E 105.1(2) . .
C00C O004 C00O 117.4(3) . .
C008 N005 C006 104.6(2) . .
N005 C006 H006 125.0 . .
C00E C006 N005 110.1(2) . .
C00E C006 H006 125.0 . .
C00G C007 C00A 121.8(3) . .
C00G C007 C00H 118.0(3) . .
C00H C007 C00A 120.1(2) . .
O002 C008 C00F 118.1(2) . .
N005 C008 O002 113.2(2) . .
N005 C008 C00F 128.7(3) . .
H00A C009 H00B 107.8 . .
C00D C009 H00A 109.0 . .
C00D C009 H00B 109.0 . .
C00E C009 H00A 109.0 . .
C00E C009 H00B 109.0 . .
C00E C009 C00D 112.9(2) . .
C00B C00A C007 177.1(3) . .
C00A C00B C00D 175.7(3) . .
O003 C00C O004 125.7(3) . .
O003 C00C C00D 124.4(3) . .
O004 C00C C00D 110.0(2) . .
O001 C00D C009 107.2(2) . .
O001 C00D C00B 111.4(2) . .
O001 C00D C00C 110.3(2) . .
C00B C00D C009 110.1(2) . .
C00B C00D C00C 107.90(19) . .
C00C C00D C009 110.1(2) . .
O002 C00E C009 117.3(2) . .
C006 C00E O002 107.1(2) . .
C006 C00E C009 135.7(3) . .
C00L C00F C008 119.8(3) . .
C00P C00F C008 120.6(3) . .
C00P C00F C00L 119.6(3) . .
C007 C00G H00G 119.6 . .
C00I C00G C007 120.9(3) . .
C00I C00G H00G 119.6 . .
C007 C00H H00H 119.8 . .
C00K C00H C007 120.4(3) . .
C00K C00H H00H 119.8 . .
C00G C00I H00I 119.7 . .
C00J C00I C00G 120.6(3) . .
C00J C00I H00I 119.7 . .
C00I C00J H00J 120.2 . .
C00K C00J C00I 119.6(3) . .
C00K C00J H00J 120.2 . .
C00H C00K H00K 119.7 . .
C00J C00K C00H 120.6(3) . .
C00J C00K H00K 119.7 . .
C00F C00L H00L 120.4 . .
C00F C00L C00M 119.3(4) . .
C00M C00L H00L 120.4 . .
C00L C00M H00M 119.6 . .
C00N C00M C00L 120.8(5) . .
C00N C00M H00M 119.6 . .
C00M C00N H00N 120.2 . .
C00M C00N C00Q 119.7(4) . .
C00Q C00N H00N 120.2 . .
O004 C00O H00C 110.4 . .
O004 C00O H00D 110.4 . .
O004 C00O C00R 106.6(5) . .
H00C C00O H00D 108.6 . .
C00R C00O H00C 110.4 . .
C00R C00O H00D 110.4 . .
C00F C00P H00P 120.1 . .
C00F C00P C00Q 119.8(5) . .
C00Q C00P H00P 120.1 . .
C00N C00Q C00P 120.7(5) . .
C00N C00Q H00Q 119.6 . .
C00P C00Q H00Q 119.6 . .
C00O C00R H00E 109.5 . .
C00O C00R H00F 109.5 . .
C00O C00R H00O 109.5 . .
H00E C00R H00F 109.5 . .
H00E C00R H00O 109.5 . .
H00F C00R H00O 109.5 . .

loop_
_geom_bond_atom_site_label_1
_geom_bond_atom_site_label_2
_geom_bond_distance
_geom_bond_site_symmetry_2
O001 H001 0.8200 .
O001 C00D 1.392(3) .
O002 C008 1.352(3) .
O002 C00E 1.378(3) .
O003 C00C 1.183(4) .
O004 C00C 1.319(4) .
O004 C00O 1.451(4) .
N005 C006 1.385(3) .
N005 C008 1.293(4) .
C006 H006 0.9300 .
C006 C00E 1.328(4) .
C007 C00A 1.430(4) .
C007 C00G 1.381(4) .
C007 C00H 1.386(4) .
C008 C00F 1.462(4) .
C009 H00A 0.9700 .
C009 H00B 0.9700 .
C009 C00D 1.553(3) .
C009 C00E 1.482(4) .
C00A C00B 1.198(4) .
C00B C00D 1.469(4) .
C00C C00D 1.547(3) .
C00F C00L 1.376(5) .
C00F C00P 1.368(6) .
C00G H00G 0.9300 .
C00G C00I 1.370(5) .
C00H H00H 0.9300 .
C00H C00K 1.377(5) .
C00I H00I 0.9300 .
C00I C00J 1.362(5) .
C00J H00J 0.9300 .
C00J C00K 1.361(5) .
C00K H00K 0.9300 .
C00L H00L 0.9300 .
C00L C00M 1.389(5) .
C00M H00M 0.9300 .
C00M C00N 1.353(8) .
C00N H00N 0.9300 .
C00N C00Q 1.357(10) .
C00O H00C 0.9700 .
C00O H00D 0.9700 .
C00O C00R 1.460(10) .
C00P H00P 0.9300 .
C00P C00Q 1.382(6) .
C00Q H00Q 0.9300 .
C00R H00E 0.9600 .
C00R H00F 0.9600 .
C00R H00O 0.9600 .
